data_7020308
loop_
_publ_author_name
'Borowski, Andrzej F.'
'Vendier, Laure'
'Sabo-Etienne, Sylviane'
'Rozycka-Sokolowska, Ewa'
'Gaudyn, Alicja V.'

_publ_section_title
;
 Catalyzed hydrogenation of condensed three-ring arenes and their
 N-heteroaromatic analogues by a bis(dihydrogen) ruthenium complex
;
_journal_issue 46
_journal_name_full 'Dalton transactions (Cambridge, England : 2003)'
_journal_page_first 14117
_journal_page_last 14125
_journal_paper_doi 10.1039/c2dt31205k
_journal_volume 41
_journal_year 2012
_chemical_formula_moiety 'C13 H13 N'
_chemical_formula_sum 'C13 H13 N'
_chemical_formula_weight 183.24
_chemical_name_systematic 1,2,3,4-tetrahydroacridine
_space_group_IT_number 4
_symmetry_cell_setting monoclinic
_symmetry_space_group_name_Hall 'P 2yb'
_symmetry_space_group_name_H-M 'P 1 21 1'
_atom_sites_solution_hydrogens geom
_atom_sites_solution_primary direct
_atom_sites_solution_secondary difmap
_audit_creation_method SHELXL-97
_audit_update_record
;
2012-05-21 # Formatted by publCIF
;
_cell_angle_alpha 90.00
_cell_angle_beta 102.460(3)
_cell_angle_gamma 90.00
_cell_formula_units_Z 2
_cell_length_a 8.5830(3)
_cell_length_b 6.4220(3)
_cell_length_c 9.2358(4)
_cell_measurement_reflns_used 6109
_cell_measurement_temperature 290(2)
_cell_measurement_theta_max 67.19
_cell_measurement_theta_min 5.28
_cell_volume 497.09(4)
_computing_cell_refinement 'CrysAlisPro, Agilent Technologies'
_computing_data_collection 'CrysAlisPro, Agilent Technologies'
_computing_data_reduction 'CrysAlisPro, Agilent Technologies'
_computing_structure_refinement 'SHELXL-97 (Sheldrick, 2008)'
_computing_structure_solution 'SHELXS-97 (Sheldrick, 2008)'
_diffrn_ambient_temperature 290(2)
_diffrn_measured_fraction_theta_full 0.983
_diffrn_measured_fraction_theta_max 0.983
_diffrn_measurement_device_type 'Xcalibur, Saphire 3'
_diffrn_measurement_method '\w scans'
_diffrn_radiation_monochromator graphite
_diffrn_radiation_type CuK\a
_diffrn_radiation_wavelength 1.54184
_diffrn_reflns_av_R_equivalents 0.0252
_diffrn_reflns_av_sigmaI/netI 0.0202
_diffrn_reflns_limit_h_max 10
_diffrn_reflns_limit_h_min -10
_diffrn_reflns_limit_k_max 7
_diffrn_reflns_limit_k_min -7
_diffrn_reflns_limit_l_max 11
_diffrn_reflns_limit_l_min -10
_diffrn_reflns_number 6109
_diffrn_reflns_theta_full 67.19
_diffrn_reflns_theta_max 67.19
_diffrn_reflns_theta_min 5.28
_diffrn_source 'Enhance (Cu) X-ray Source'
_diffrn_standards_decay_% 0
_diffrn_standards_interval_count 0
_diffrn_standards_interval_time 0
_diffrn_standards_number 0
_exptl_absorpt_coefficient_mu 0.543
_exptl_absorpt_correction_T_max 1.00000
_exptl_absorpt_correction_T_min 0.26727
_exptl_absorpt_correction_type multi-scan
_exptl_absorpt_process_details 'CrysAlisPro, Agilent Technologies'
_exptl_crystal_colour colourless
_exptl_crystal_density_diffrn 1.224
_exptl_crystal_density_method 'not measured'
_exptl_crystal_description tablet
_exptl_crystal_F_000 196
_exptl_crystal_size_max 0.57
_exptl_crystal_size_mid 0.42
_exptl_crystal_size_min 0.16
_refine_diff_density_max 0.104
_refine_diff_density_min -0.108
_refine_diff_density_rms 0.026
_refine_ls_extinction_method none
_refine_ls_goodness_of_fit_ref 1.080
_refine_ls_hydrogen_treatment mixed
_refine_ls_matrix_type full
_refine_ls_number_parameters 159
_refine_ls_number_reflns 1711
_refine_ls_number_restraints 1
_refine_ls_restrained_S_all 1.080
_refine_ls_R_factor_all 0.0390
_refine_ls_R_factor_gt 0.0381
_refine_ls_shift/su_max 0.000
_refine_ls_shift/su_mean 0.000
_refine_ls_structure_factor_coef Fsqd
_refine_ls_weighting_details 'calc w=1/[\s^2^(Fo^2^)+(0.0787P)^2^+0.0083P] where P=(Fo^2^+2Fc^2^)/3'
_refine_ls_weighting_scheme calc
_refine_ls_wR_factor_gt 0.1047
_refine_ls_wR_factor_ref 0.1066
_reflns_number_gt 1667
_reflns_number_total 1711
_reflns_threshold_expression >2sigma(I)
_cod_data_source_file c2dt31205k.txt
_cod_data_source_block 4hacr
_cod_original_sg_symbol_H-M 'P 21'
_cod_database_code 7020308

loop_
_symmetry_equiv_pos_as_xyz
'x, y, z'
'-x, y+1/2, -z'

loop_
_atom_site_label
_atom_site_type_symbol
_atom_site_fract_x
_atom_site_fract_y
_atom_site_fract_z
_atom_site_U_iso_or_equiv
_atom_site_adp_type
_atom_site_occupancy
_atom_site_symmetry_multiplicity
_atom_site_calc_flag
_atom_site_refinement_flags
N10 N 0.23148(12) 0.6313(2) 0.54629(12) 0.0478(3) Uani 1 1 d .
C1 C 0.07151(19) 0.2711(3) 0.22382(16) 0.0552(4) Uani 1 1 d .
H1A H 0.1395(17) 0.172(3) 0.1762(17) 0.068(5) Uiso 1 1 d .
H1B H -0.014(2) 0.174(4) 0.251(2) 0.081(6) Uiso 1 1 d .
C2 C -0.0095(2) 0.4405(3) 0.12063(16) 0.0594(4) Uani 1 1 d .
H2A H -0.0918(19) 0.371(4) 0.0339(19) 0.073(5) Uiso 1 1 d .
H2B H 0.075(2) 0.521(3) 0.0689(18) 0.074(5) Uiso 1 1 d .
C3 C -0.08559(19) 0.5974(3) 0.20482(19) 0.0613(4) Uani 1 1 d .
H3A H -0.141(2) 0.713(4) 0.134(2) 0.090(6) Uiso 1 1 d .
H3B H -0.1580(19) 0.515(4) 0.2555(18) 0.077(5) Uiso 1 1 d .
C4 C 0.03968(17) 0.7047(2) 0.32106(16) 0.0514(4) Uani 1 1 d .
H4A H -0.0063(18) 0.801(3) 0.3823(17) 0.066(5) Uiso 1 1 d .
H4B H 0.1093(17) 0.807(3) 0.2651(16) 0.063(5) Uiso 1 1 d .
C4A C 0.15288(14) 0.5576(2) 0.41787(13) 0.0415(3) Uani 1 1 d .
C5 C 0.42286(17) 0.5808(3) 0.77436(15) 0.0590(5) Uani 1 1 d .
H5 H 0.4018 0.7145 0.8038 0.071 Uiso 1 1 calc R
C6 C 0.53283(17) 0.4601(4) 0.86573(15) 0.0680(5) Uani 1 1 d .
H6 H 0.5862 0.5120 0.9570 0.082 Uiso 1 1 calc R
C7 C 0.56589(17) 0.2578(4) 0.82264(16) 0.0647(5) Uani 1 1 d .
H7 H 0.6414 0.1770 0.8856 0.078 Uiso 1 1 calc R
C8 C 0.48821(16) 0.1786(3) 0.68914(16) 0.0553(4) Uani 1 1 d .
H8 H 0.5108 0.0446 0.6615 0.066 Uiso 1 1 calc R
C8A C 0.37284(14) 0.3016(2) 0.59270(14) 0.0446(4) Uani 1 1 d .
C9 C 0.28452(14) 0.2271(2) 0.45518(14) 0.0446(3) Uani 1 1 d .
H9 H 0.3018 0.0928 0.4245 0.054 Uiso 1 1 calc R
C9A C 0.17383(14) 0.3518(2) 0.36716(14) 0.0419(3) Uani 1 1 d .
C10A C 0.34072(14) 0.5043(2) 0.63543(13) 0.0455(4) Uani 1 1 d .

loop_
_atom_site_aniso_label
_atom_site_aniso_U_11
_atom_site_aniso_U_22
_atom_site_aniso_U_33
_atom_site_aniso_U_23
_atom_site_aniso_U_13
_atom_site_aniso_U_12
N10 0.0545(6) 0.0432(8) 0.0453(6) -0.0045(5) 0.0102(4) 0.0033(5)
C1 0.0667(8) 0.0456(10) 0.0483(8) -0.0064(7) 0.0012(6) 0.0005(8)
C2 0.0680(8) 0.0544(11) 0.0492(7) -0.0016(7) -0.0022(6) 0.0018(8)
C3 0.0568(8) 0.0596(12) 0.0617(8) 0.0027(8) 0.0004(6) 0.0103(7)
C4 0.0598(8) 0.0422(10) 0.0510(8) -0.0001(6) 0.0094(6) 0.0113(7)
C4A 0.0463(6) 0.0380(8) 0.0412(6) 0.0010(5) 0.0121(5) 0.0002(6)
C5 0.0639(8) 0.0637(12) 0.0478(7) -0.0080(8) 0.0087(6) -0.0030(8)
C6 0.0591(8) 0.0948(15) 0.0457(7) -0.0025(9) 0.0019(6) -0.0012(10)
C7 0.0500(7) 0.0901(14) 0.0521(8) 0.0149(8) 0.0065(5) 0.0105(8)
C8 0.0493(6) 0.0618(12) 0.0556(7) 0.0104(7) 0.0128(5) 0.0103(7)
C8A 0.0434(6) 0.0478(10) 0.0443(6) 0.0043(6) 0.0134(5) 0.0017(6)
C9 0.0519(6) 0.0356(8) 0.0470(7) -0.0004(6) 0.0122(5) 0.0021(6)
C9A 0.0467(6) 0.0369(8) 0.0429(6) 0.0007(6) 0.0114(5) -0.0003(6)
C10A 0.0473(6) 0.0490(10) 0.0410(6) 0.0008(6) 0.0112(5) -0.0022(7)

loop_
_atom_type_symbol
_atom_type_description
_atom_type_scat_dispersion_real
_atom_type_scat_dispersion_imag
_atom_type_scat_source
C C 0.0181 0.0091 'International Tables Vol C Tables 4.2.6.8 and 6.1.1.4'
H H 0.0000 0.0000 'International Tables Vol C Tables 4.2.6.8 and 6.1.1.4'
N N 0.0311 0.0180 'International Tables Vol C Tables 4.2.6.8 and 6.1.1.4'

loop_
_geom_angle_atom_site_label_1
_geom_angle_atom_site_label_2
_geom_angle_atom_site_label_3
_geom_angle
C4A N10 C10A 118.45(12)
C2 C1 C9A 113.92(14)
C2 C1 H1A 113.8(10)
C9A C1 H1A 108.2(8)
C2 C1 H1B 109.5(11)
C9A C1 H1B 107.6(10)
H1A C1 H1B 103.1(16)
C3 C2 C1 110.35(14)
C3 C2 H2A 112.6(10)
C1 C2 H2A 108.5(13)
C3 C2 H2B 108.4(11)
C1 C2 H2B 111.1(10)
H2A C2 H2B 105.8(12)
C2 C3 C4 110.53(13)
C2 C3 H3A 110.3(12)
C4 C3 H3A 106.1(12)
C2 C3 H3B 105.5(13)
C4 C3 H3B 109.1(10)
H3A C3 H3B 115.3(15)
C4A C4 C3 113.91(13)
C4A C4 H4A 110.1(9)
C3 C4 H4A 112.7(9)
C4A C4 H4B 108.1(8)
C3 C4 H4B 108.4(8)
H4A C4 H4B 102.9(15)
N10 C4A C9A 123.44(12)
N10 C4A C4 116.68(12)
C9A C4A C4 119.86(11)
C6 C5 C10A 120.50(16)
C6 C5 H5 119.7
C10A C5 H5 119.7
C5 C6 C7 120.34(15)
C5 C6 H6 119.8
C7 C6 H6 119.8
C8 C7 C6 120.69(15)
C8 C7 H7 119.7
C6 C7 H7 119.7
C7 C8 C8A 119.81(16)
C7 C8 H8 120.1
C8A C8 H8 120.1
C10A C8A C9 117.76(12)
C10A C8A C8 119.45(14)
C9 C8A C8 122.77(14)
C9A C9 C8A 120.32(13)
C9A C9 H9 119.8
C8A C9 H9 119.8
C9 C9A C4A 117.89(12)
C9 C9A C1 121.12(14)
C4A C9A C1 120.94(12)
N10 C10A C8A 122.11(12)
N10 C10A C5 118.69(13)
C8A C10A C5 119.21(13)

loop_
_geom_bond_atom_site_label_1
_geom_bond_atom_site_label_2
_geom_bond_distance
N10 C4A 1.3191(16)
N10 C10A 1.3743(17)
C1 C2 1.513(2)
C1 C9A 1.5136(19)
C1 H1A 1.026(19)
C1 H1B 1.03(2)
C2 C3 1.505(2)
C2 H2A 1.047(18)
C2 H2B 1.084(19)
C3 C4 1.512(2)
C3 H3A 1.03(2)
C3 H3B 1.01(2)
C4 C4A 1.5036(18)
C4 H4A 0.977(18)
C4 H4B 1.090(18)
C4A C9A 1.427(2)
C5 C6 1.364(2)
C5 C10A 1.4123(18)
C5 H5 0.9300
C6 C7 1.406(3)
C6 H6 0.9300
C7 C8 1.367(2)
C7 H7 0.9300
C8 C8A 1.4202(19)
C8 H8 0.9300
C8A C10A 1.405(2)
C8A C9 1.4145(18)
C9 C9A 1.3679(17)
C9 H9 0.9300

loop_
_geom_torsion_atom_site_label_1
_geom_torsion_atom_site_label_2
_geom_torsion_atom_site_label_3
_geom_torsion_atom_site_label_4
_geom_torsion
C9A C1 C2 C3 -46.7(2)
C1 C2 C3 C4 62.8(2)
C2 C3 C4 C4A -49.84(19)
C10A N10 C4A C9A 0.77(19)
C10A N10 C4A C4 -177.49(10)
C3 C4 C4A N10 -159.95(12)
C3 C4 C4A C9A 21.72(18)
C10A C5 C6 C7 0.0(2)
C5 C6 C7 C8 -0.2(2)
C6 C7 C8 C8A 0.0(2)
C7 C8 C8A C10A 0.4(2)
C7 C8 C8A C9 -177.97(12)
C10A C8A C9 C9A 1.00(18)
C8 C8A C9 C9A 179.45(11)
C8A C9 C9A C4A 0.82(18)
C8A C9 C9A C1 -176.48(11)
N10 C4A C9A C9 -1.80(19)
C4 C4A C9A C9 176.41(11)
N10 C4A C9A C1 175.51(13)
C4 C4A C9A C1 -6.28(18)
C2 C1 C9A C9 -163.78(13)
C2 C1 C9A C4A 19.0(2)
C4A N10 C10A C8A 1.23(18)
C4A N10 C10A C5 -178.72(11)
C9 C8A C10A N10 -2.10(17)
C8 C8A C10A N10 179.40(12)
C9 C8A C10A C5 177.85(12)
C8 C8A C10A C5 -0.65(18)
C6 C5 C10A N10 -179.64(12)
C6 C5 C10A C8A 0.4(2)
